data_2238373
loop_
_publ_author_name
'Yusof, Mohd Sukeri Mohd'
'Razali, Nur Rafikah'
'Arshad, Suhana'
'Rahman, Azhar Abdul'
'Razak, Ibrahim Abdul'

_publ_section_title
;
 2,2-Diphenyl-<i>N</i>-{[2-(trifluoromethyl)phenyl]carbamothioyl}acetamide
;
_journal_coeditor_code IS5283
_journal_issue 8
_journal_name_full 'Acta Crystallographica Section E'
_journal_page_first o1255
_journal_page_last o1256
_journal_paper_doi 10.1107/S1600536813018680
_journal_volume 69
_journal_year 2013
_chemical_formula_iupac 'C22 H17 F3 N2 O S'
_chemical_formula_moiety 'C22 H17 F3 N2 O S'
_chemical_formula_sum 'C22 H17 F3 N2 O S'
_chemical_formula_weight 414.44
_chemical_name_systematic
;
2,2-Diphenyl-<i>N</i>-{[2-(trifluoromethyl)phenyl]carbamothioyl}acetamide
;
_space_group_IT_number 29
_symmetry_cell_setting orthorhombic
_symmetry_space_group_name_Hall 'P 2c -2ac'
_symmetry_space_group_name_H-M 'P c a 21'
_atom_sites_solution_hydrogens geom
_atom_sites_solution_primary direct
_atom_sites_solution_secondary difmap
_audit_creation_method SHELXL-97
_cell_angle_alpha 90.00
_cell_angle_beta 90.00
_cell_angle_gamma 90.00
_cell_formula_units_Z 4
_cell_length_a 20.0318(4)
_cell_length_b 10.2866(2)
_cell_length_c 9.5351(2)
_cell_measurement_reflns_used 5325
_cell_measurement_temperature 100.0(10)
_cell_measurement_theta_max 27.15
_cell_measurement_theta_min 2.23
_cell_volume 1964.79(7)
_computing_cell_refinement 'SAINT (Bruker, 2009)'
_computing_data_collection 'APEX2 (Bruker, 2009)'
_computing_data_reduction 'SAINT (Bruker, 2009)'
_computing_molecular_graphics 'SHELXTL (Sheldrick, 2008)'
_computing_publication_material
;
SHELXTL (Sheldrick, 2008) and PLATON (Spek, 2009)
;
_computing_structure_refinement 'SHELXTL (Sheldrick, 2008)'
_computing_structure_solution 'SHELXTL (Sheldrick, 2008)'
_diffrn_ambient_temperature 100.0(10)
_diffrn_measured_fraction_theta_full 0.997
_diffrn_measured_fraction_theta_max 0.997
_diffrn_measurement_device_type
;
Bruker SMART APEXII CCD area-detector
;
_diffrn_measurement_method '\f and \w scans'
_diffrn_radiation_monochromator graphite
_diffrn_radiation_source 'fine-focus sealed tube'
_diffrn_radiation_type MoK\a
_diffrn_radiation_wavelength 0.71073
_diffrn_reflns_av_R_equivalents 0.0466
_diffrn_reflns_av_sigmaI/netI 0.0584
_diffrn_reflns_limit_h_max 28
_diffrn_reflns_limit_h_min -27
_diffrn_reflns_limit_k_max 14
_diffrn_reflns_limit_k_min -14
_diffrn_reflns_limit_l_max 13
_diffrn_reflns_limit_l_min -13
_diffrn_reflns_number 21265
_diffrn_reflns_theta_full 30.08
_diffrn_reflns_theta_max 30.08
_diffrn_reflns_theta_min 1.98
_diffrn_standards_number 0
_exptl_absorpt_coefficient_mu 0.208
_exptl_absorpt_correction_T_max 0.9870
_exptl_absorpt_correction_T_min 0.8924
_exptl_absorpt_correction_type multi-scan
_exptl_absorpt_process_details '(<i>SADABS</i>; Bruker, 2009)'
_exptl_crystal_colour colourless
_exptl_crystal_density_diffrn 1.401
_exptl_crystal_density_method 'not measured'
_exptl_crystal_description plate
_exptl_crystal_F_000 856
_exptl_crystal_size_max 0.56
_exptl_crystal_size_mid 0.18
_exptl_crystal_size_min 0.06
_refine_diff_density_max 0.235
_refine_diff_density_min -0.252
_refine_ls_abs_structure_details 'Flack (1983), 2568 Freidel pairs'
_refine_ls_abs_structure_Flack 0.01(6)
_refine_ls_extinction_method none
_refine_ls_goodness_of_fit_ref 1.024
_refine_ls_hydrogen_treatment mixed
_refine_ls_matrix_type full
_refine_ls_number_parameters 270
_refine_ls_number_reflns 5618
_refine_ls_number_restraints 2
_refine_ls_restrained_S_all 1.024
_refine_ls_R_factor_all 0.0597
_refine_ls_R_factor_gt 0.0436
_refine_ls_shift/su_max 0.001
_refine_ls_shift/su_mean 0.000
_refine_ls_structure_factor_coef Fsqd
_refine_ls_weighting_details 'calc w=1/[\s^2^(Fo^2^)+(0.0299P)^2^+0.2655P] where P=(Fo^2^+2Fc^2^)/3'
_refine_ls_weighting_scheme calc
_refine_ls_wR_factor_gt 0.0739
_refine_ls_wR_factor_ref 0.0811
_reflns_number_gt 4608
_reflns_number_total 5618
_reflns_threshold_expression I>2\s(I)
_cod_data_source_file is5283.cif
_cod_data_source_block I
_cod_database_code 2238373
_cod_database_fobs_code 2238373

loop_
_symmetry_equiv_pos_as_xyz
'x, y, z'
'-x, -y, z+1/2'
'x+1/2, -y, z'
'-x+1/2, y, z+1/2'

loop_
_atom_site_type_symbol
_atom_site_label
_atom_site_fract_x
_atom_site_fract_y
_atom_site_fract_z
_atom_site_U_iso_or_equiv
_atom_site_adp_type
_atom_site_calc_flag
_atom_site_refinement_flags
_atom_site_occupancy
_atom_site_symmetry_multiplicity
F F1 0.34230(6) 0.45765(11) -0.02227(17) 0.0418(4) Uani d . 1 1
F F2 0.32081(5) 0.66244(10) -0.02775(14) 0.0327(3) Uani d . 1 1
F F3 0.29424(5) 0.54911(10) 0.15416(15) 0.0328(3) Uani d . 1 1
S S1 0.35402(2) 0.73635(4) 0.50740(6) 0.02441(11) Uani d . 1 1
N N1 0.36053(7) 0.78665(14) 0.2330(2) 0.0187(3) Uani d . 1 1
N N2 0.28048(8) 0.90001(14) 0.3579(2) 0.0174(3) Uani d D 1 1
O O1 0.27383(6) 0.95082(11) 0.12731(15) 0.0193(3) Uani d . 1 1
C C1 0.14450(8) 1.10138(16) 0.0592(2) 0.0181(4) Uani d . 1 1
H H1A 0.1299 1.0144 0.0731 0.022 Uiso calc R 1 1
C C2 0.12280(9) 1.16913(18) -0.0574(2) 0.0224(4) Uani d . 1 1
H H2A 0.0944 1.1282 -0.1238 0.027 Uiso calc R 1 1
C C3 0.14277(9) 1.29838(18) -0.0774(2) 0.0257(5) Uani d . 1 1
H H3A 0.1276 1.3458 -0.1568 0.031 Uiso calc R 1 1
C C4 0.18467(8) 1.35616(16) 0.0193(2) 0.0243(5) Uani d . 1 1
H H4A 0.1982 1.4439 0.0065 0.029 Uiso calc R 1 1
C C5 0.20734(8) 1.28682(16) 0.1358(2) 0.0222(4) Uani d . 1 1
H H5A 0.2365 1.3272 0.2012 0.027 Uiso calc R 1 1
C C6 0.18726(8) 1.15807(15) 0.1565(2) 0.0168(4) Uani d . 1 1
C C7 0.20977(8) 1.08378(15) 0.2869(2) 0.0152(4) Uani d . 1 1
H H7A 0.2368 1.1458 0.3444 0.018 Uiso calc R 1 1
C C8 0.14922(8) 1.04613(16) 0.3756(2) 0.0161(4) Uani d . 1 1
C C9 0.12615(9) 1.13343(17) 0.4758(2) 0.0217(4) Uani d . 1 1
H H9A 0.1498 1.2121 0.4917 0.026 Uiso calc R 1 1
C C10 0.06891(9) 1.10700(18) 0.5532(2) 0.0253(4) Uani d . 1 1
H H10A 0.0533 1.1678 0.6206 0.030 Uiso calc R 1 1
C C11 0.03473(9) 0.99143(19) 0.5314(2) 0.0273(5) Uani d . 1 1
H H11A -0.0043 0.9727 0.5843 0.033 Uiso calc R 1 1
C C12 0.05759(9) 0.90365(18) 0.4329(2) 0.0240(5) Uani d . 1 1
H H12A 0.0341 0.8246 0.4183 0.029 Uiso calc R 1 1
C C13 0.11465(9) 0.92994(16) 0.3548(2) 0.0201(4) Uani d . 1 1
H H13A 0.1301 0.8689 0.2874 0.024 Uiso calc R 1 1
C C14 0.25639(8) 0.97102(14) 0.2475(2) 0.0148(3) Uani d . 1 1
C C15 0.33231(8) 0.80792(16) 0.3580(2) 0.0176(4) Uani d . 1 1
C C16 0.41583(8) 0.70043(16) 0.2104(2) 0.0185(4) Uani d . 1 1
C C17 0.47773(9) 0.72797(17) 0.2680(2) 0.0216(4) Uani d . 1 1
H H17A 0.4830 0.8010 0.3280 0.026 Uiso calc R 1 1
C C18 0.53209(9) 0.64879(18) 0.2380(2) 0.0260(5) Uani d . 1 1
H H18A 0.5745 0.6681 0.2774 0.031 Uiso calc R 1 1
C C19 0.52477(9) 0.54208(18) 0.1511(3) 0.0295(5) Uani d . 1 1
H H19A 0.5619 0.4874 0.1320 0.035 Uiso calc R 1 1
C C20 0.46349(9) 0.51515(18) 0.0922(3) 0.0269(5) Uani d . 1 1
H H20A 0.4586 0.4424 0.0317 0.032 Uiso calc R 1 1
C C21 0.40852(9) 0.59409(16) 0.1208(2) 0.0213(4) Uani d . 1 1
C C22 0.34224(9) 0.56611(17) 0.0566(3) 0.0261(5) Uani d . 1 1
H H1N2 0.2679(10) 0.9143(17) 0.4368(17) 0.015(6) Uiso d D 1 1
H H1N1 0.3439(11) 0.823(2) 0.147(3) 0.049(7) Uiso d . 1 1

loop_
_atom_site_aniso_label
_atom_site_aniso_U_11
_atom_site_aniso_U_22
_atom_site_aniso_U_33
_atom_site_aniso_U_12
_atom_site_aniso_U_13
_atom_site_aniso_U_23
F1 0.0392(7) 0.0294(6) 0.0567(11) -0.0032(5) -0.0016(8) -0.0226(7)
F2 0.0323(6) 0.0328(6) 0.0330(8) -0.0032(5) -0.0084(6) -0.0004(6)
F3 0.0265(5) 0.0316(6) 0.0403(9) -0.0078(4) 0.0048(6) -0.0017(6)
S1 0.0327(2) 0.02260(19) 0.0179(2) 0.00898(17) 0.0012(3) 0.0045(2)
N1 0.0213(7) 0.0191(7) 0.0156(9) 0.0036(6) -0.0009(8) -0.0003(7)
N2 0.0215(7) 0.0200(7) 0.0107(9) 0.0040(6) 0.0024(8) -0.0003(7)
O1 0.0197(6) 0.0248(6) 0.0135(8) 0.0022(5) -0.0008(6) 0.0012(6)
C1 0.0161(7) 0.0196(8) 0.0187(10) -0.0002(6) 0.0020(8) 0.0020(8)
C2 0.0202(8) 0.0273(9) 0.0196(11) 0.0014(7) -0.0015(9) 0.0023(9)
C3 0.0211(9) 0.0286(9) 0.0274(13) 0.0056(7) 0.0021(9) 0.0119(9)
C4 0.0224(8) 0.0200(7) 0.0306(13) 0.0011(6) 0.0028(10) 0.0105(9)
C5 0.0185(8) 0.0188(7) 0.0293(13) -0.0021(6) 0.0018(10) 0.0033(9)
C6 0.0150(7) 0.0169(7) 0.0186(11) 0.0018(6) 0.0020(8) 0.0023(8)
C7 0.0163(7) 0.0154(7) 0.0138(10) -0.0015(6) -0.0004(8) -0.0005(7)
C8 0.0165(7) 0.0195(8) 0.0124(10) 0.0018(6) -0.0008(8) 0.0021(7)
C9 0.0228(8) 0.0226(7) 0.0196(12) 0.0038(6) -0.0019(9) 0.0013(8)
C10 0.0252(9) 0.0319(9) 0.0188(11) 0.0098(7) 0.0021(9) 0.0015(9)
C11 0.0180(8) 0.0378(10) 0.0260(14) 0.0047(7) 0.0044(10) 0.0123(10)
C12 0.0190(8) 0.0265(9) 0.0266(13) -0.0021(7) -0.0007(9) 0.0081(9)
C13 0.0188(8) 0.0209(8) 0.0205(11) 0.0003(6) -0.0009(9) 0.0038(9)
C14 0.0132(7) 0.0164(7) 0.0147(10) -0.0030(6) -0.0007(8) 0.0026(8)
C15 0.0199(8) 0.0142(7) 0.0187(10) -0.0012(6) 0.0015(9) 0.0011(8)
C16 0.0195(8) 0.0176(7) 0.0184(11) 0.0030(6) 0.0024(9) 0.0021(8)
C17 0.0239(9) 0.0209(8) 0.0199(11) 0.0006(7) -0.0005(9) 0.0008(8)
C18 0.0201(8) 0.0277(9) 0.0303(13) 0.0017(7) 0.0004(10) 0.0047(10)
C19 0.0255(9) 0.0252(9) 0.0378(15) 0.0072(7) 0.0066(11) 0.0030(10)
C20 0.0301(9) 0.0196(8) 0.0309(14) 0.0026(7) 0.0053(10) -0.0042(9)
C21 0.0231(8) 0.0162(7) 0.0247(12) -0.0007(6) 0.0029(9) -0.0006(8)
C22 0.0275(9) 0.0197(8) 0.0313(13) -0.0021(7) 0.0027(10) -0.0066(9)

loop_
_atom_type_symbol
_atom_type_description
_atom_type_scat_dispersion_real
_atom_type_scat_dispersion_imag
_atom_type_scat_source
C C 0.0033 0.0016 'International Tables Vol C Tables 4.2.6.8 and 6.1.1.4'
H H 0.0000 0.0000 'International Tables Vol C Tables 4.2.6.8 and 6.1.1.4'
N N 0.0061 0.0033 'International Tables Vol C Tables 4.2.6.8 and 6.1.1.4'
O O 0.0106 0.0060 'International Tables Vol C Tables 4.2.6.8 and 6.1.1.4'
F F 0.0171 0.0103 'International Tables Vol C Tables 4.2.6.8 and 6.1.1.4'
S S 0.1246 0.1234 'International Tables Vol C Tables 4.2.6.8 and 6.1.1.4'

loop_
_geom_angle_atom_site_label_1
_geom_angle_atom_site_label_2
_geom_angle_atom_site_label_3
_geom_angle
C15 N1 C16 124.13(18)
C15 N1 H1N1 123.6(14)
C16 N1 H1N1 112.2(15)
C14 N2 C15 128.37(19)
C14 N2 H1N2 120.6(14)
C15 N2 H1N2 110.6(14)
C2 C1 C6 121.25(16)
C2 C1 H1A 119.4
C6 C1 H1A 119.4
C1 C2 C3 119.90(18)
C1 C2 H2A 120.1
C3 C2 H2A 120.1
C4 C3 C2 119.35(19)
C4 C3 H3A 120.3
C2 C3 H3A 120.3
C3 C4 C5 120.61(16)
C3 C4 H4A 119.7
C5 C4 H4A 119.7
C4 C5 C6 120.18(18)
C4 C5 H5A 119.9
C6 C5 H5A 119.9
C1 C6 C5 118.69(17)
C1 C6 C7 120.99(14)
C5 C6 C7 120.27(17)
C6 C7 C8 110.06(13)
C6 C7 C14 111.04(16)
C8 C7 C14 115.23(13)
C6 C7 H7A 106.7
C8 C7 H7A 106.7
C14 C7 H7A 106.7
C9 C8 C13 119.07(17)
C9 C8 C7 118.72(15)
C13 C8 C7 122.14(17)
C10 C9 C8 120.82(17)
C10 C9 H9A 119.6
C8 C9 H9A 119.6
C11 C10 C9 119.71(18)
C11 C10 H10A 120.1
C9 C10 H10A 120.1
C12 C11 C10 119.86(18)
C12 C11 H11A 120.1
C10 C11 H11A 120.1
C11 C12 C13 120.64(18)
C11 C12 H12A 119.7
C13 C12 H12A 119.7
C12 C13 C8 119.89(19)
C12 C13 H13A 120.1
C8 C13 H13A 120.1
O1 C14 N2 122.15(15)
O1 C14 C7 122.26(17)
N2 C14 C7 115.46(18)
N1 C15 N2 114.95(19)
N1 C15 S1 125.53(14)
N2 C15 S1 119.53(16)
C17 C16 C21 119.80(16)
C17 C16 N1 120.32(16)
C21 C16 N1 119.68(16)
C16 C17 C18 119.99(18)
C16 C17 H17A 120.0
C18 C17 H17A 120.0
C19 C18 C17 120.36(18)
C19 C18 H18A 119.8
C17 C18 H18A 119.8
C20 C19 C18 119.87(17)
C20 C19 H19A 120.1
C18 C19 H19A 120.1
C19 C20 C21 120.42(18)
C19 C20 H20A 119.8
C21 C20 H20A 119.8
C20 C21 C16 119.55(17)
C20 C21 C22 120.68(17)
C16 C21 C22 119.77(16)
F1 C22 F2 106.09(19)
F1 C22 F3 106.16(14)
F2 C22 F3 106.26(15)
F1 C22 C21 112.90(15)
F2 C22 C21 112.79(15)
F3 C22 C21 112.10(19)

loop_
_geom_bond_atom_site_label_1
_geom_bond_atom_site_label_2
_geom_bond_distance
F1 C22 1.345(2)
F2 C22 1.346(2)
F3 C22 1.349(2)
S1 C15 1.661(2)
N1 C15 1.337(3)
N1 C16 1.435(2)
N1 H1N1 0.96(3)
N2 C14 1.369(3)
N2 C15 1.405(2)
N2 H1N2 0.807(15)
O1 C14 1.216(2)
C1 C2 1.382(3)
C1 C6 1.391(3)
C1 H1A 0.9500
C2 C3 1.402(3)
C2 H2A 0.9500
C3 C4 1.382(3)
C3 H3A 0.9500
C4 C5 1.396(3)
C4 H4A 0.9500
C5 C6 1.398(2)
C5 H5A 0.9500
C6 C7 1.527(3)
C7 C8 1.529(2)
C7 C14 1.536(2)
C7 H7A 1.0000
C8 C9 1.391(3)
C8 C13 1.395(2)
C9 C10 1.390(3)
C9 H9A 0.9500
C10 C11 1.388(3)
C10 H10A 0.9500
C11 C12 1.382(3)
C11 H11A 0.9500
C12 C13 1.391(3)
C12 H12A 0.9500
C13 H13A 0.9500
C16 C17 1.386(2)
C16 C21 1.395(3)
C17 C18 1.390(2)
C17 H17A 0.9500
C18 C19 1.383(3)
C18 H18A 0.9500
C19 C20 1.378(3)
C19 H19A 0.9500
C20 C21 1.395(2)
C20 H20A 0.9500
C21 C22 1.490(3)

loop_
_geom_hbond_atom_site_label_D
_geom_hbond_atom_site_label_H
_geom_hbond_atom_site_label_A
_geom_hbond_site_symmetry_A
_geom_hbond_distance_DH
_geom_hbond_distance_HA
_geom_hbond_distance_DA
_geom_hbond_angle_DHA
_geom_hbond_publ_flag
N1 H1N1 O1 . 0.96(3) 1.93(2) 2.6237(19) 127(2) yes
N2 H1N2 O1 4 0.807(15) 2.035(15) 2.838(2) 174(2) yes
C9 H9A F1 4_565 0.95 2.53 3.395(2) 151 yes
C7 H7A Cg1 3_555 1.00 2.84 3.7826(19) 158 yes

loop_
_geom_torsion_atom_site_label_1
_geom_torsion_atom_site_label_2
_geom_torsion_atom_site_label_3
_geom_torsion_atom_site_label_4
_geom_torsion
C6 C1 C2 C3 -1.4(3)
C1 C2 C3 C4 0.7(3)
C2 C3 C4 C5 0.3(3)
C3 C4 C5 C6 -0.6(3)
C2 C1 C6 C5 1.1(3)
C2 C1 C6 C7 178.57(16)
C4 C5 C6 C1 -0.1(3)
C4 C5 C6 C7 -177.58(16)
C1 C6 C7 C8 -60.0(2)
C5 C6 C7 C8 117.41(17)
C1 C6 C7 C14 68.76(19)
C5 C6 C7 C14 -113.78(17)
C6 C7 C8 C9 -88.1(2)
C14 C7 C8 C9 145.37(17)
C6 C7 C8 C13 88.9(2)
C14 C7 C8 C13 -37.6(3)
C13 C8 C9 C10 -1.0(3)
C7 C8 C9 C10 176.08(17)
C8 C9 C10 C11 0.8(3)
C9 C10 C11 C12 -0.3(3)
C10 C11 C12 C13 0.0(3)
C11 C12 C13 C8 -0.2(3)
C9 C8 C13 C12 0.7(3)
C7 C8 C13 C12 -176.30(18)
C15 N2 C14 O1 8.3(3)
C15 N2 C14 C7 -167.60(16)
C6 C7 C14 O1 2.8(2)
C8 C7 C14 O1 128.74(18)
C6 C7 C14 N2 178.66(14)
C8 C7 C14 N2 -55.4(2)
C16 N1 C15 N2 177.55(15)
C16 N1 C15 S1 -2.0(3)
C14 N2 C15 N1 -1.1(3)
C14 N2 C15 S1 178.46(14)
C15 N1 C16 C17 -65.9(2)
C15 N1 C16 C21 119.3(2)
C21 C16 C17 C18 -0.8(3)
N1 C16 C17 C18 -175.70(19)
C16 C17 C18 C19 -0.2(3)
C17 C18 C19 C20 1.0(3)
C18 C19 C20 C21 -0.7(3)
C19 C20 C21 C16 -0.4(3)
C19 C20 C21 C22 179.5(2)
C17 C16 C21 C20 1.1(3)
N1 C16 C21 C20 176.01(19)
C17 C16 C21 C22 -178.75(18)
N1 C16 C21 C22 -3.9(3)
C20 C21 C22 F1 2.8(3)
C16 C21 C22 F1 -177.32(18)
C20 C21 C22 F2 -117.5(2)
C16 C21 C22 F2 62.4(3)
C20 C21 C22 F3 122.6(2)
C16 C21 C22 F3 -57.5(2)
